data_7064258
loop_
_publ_author_name
'Zou, ShengLi'
'Zhou, Yihang'
'Chen, Xuerui'
'Liu, Xiaobing'
'Zhou, Yao'

_publ_section_title
;
 Rongalite as the C1 synthon to assemble 2,3-dihydrobenzothiazin-4-ones
 and benzo[d][1,3]oxathiin-4-ones
;
_journal_issue 9
_journal_name_full 'New Journal of Chemistry'
_journal_page_first 3926
_journal_page_last 3932
_journal_paper_doi 10.1039/D5NJ04477D
_journal_volume 50
_journal_year 2026
_chemical_formula_moiety 'C8 H5 Br O2 S'
_chemical_formula_sum 'C8 H5 Br O2 S'
_chemical_formula_weight 245.09
_chemical_name_systematic 1
_space_group_crystal_system orthorhombic
_space_group_IT_number 56
_space_group_name_Hall '-P 2ab 2ac'
_space_group_name_H-M_alt 'P c c n'
_atom_sites_solution_hydrogens geom
_atom_sites_solution_primary dual
_audit_block_doi 10.5517/ccdc.csd.cc2qq6m9
_audit_creation_date 2026-01-12
_audit_creation_method
;
Olex2 1.5
(compiled 2025.07.13 svn.rb7424aed for OlexSys, GUI svn.r7314)
;
_audit_update_record
;
2026-01-18 deposited with the CCDC.	2026-02-02 downloaded from the CCDC.
;
_cell_angle_alpha 90
_cell_angle_beta 90
_cell_angle_gamma 90
_cell_formula_units_Z 8
_cell_length_a 9.9100(13)
_cell_length_b 22.220(3)
_cell_length_c 7.4284(8)
_cell_measurement_reflns_used 8663
_cell_measurement_temperature 303.0
_cell_measurement_theta_max 27.491
_cell_measurement_theta_min 2.750
_cell_volume 1635.7(4)
_computing_cell_refinement 'SAINT V8.40B (?, 2016)'
_computing_data_reduction 'SAINT V8.40B (?, 2016)'
_computing_molecular_graphics 'Olex2 1.5 (Dolomanov et al., 2009)'
_computing_publication_material 'Olex2 1.5 (Dolomanov et al., 2009)'
_computing_structure_refinement 'SHELXL 2018/3 (Sheldrick, 2015)'
_computing_structure_solution 'SHELXT 2018/2 (Sheldrick, 2018)'
_diffrn_ambient_temperature 303.0
_diffrn_measured_fraction_theta_full 0.997
_diffrn_measured_fraction_theta_max 0.996
_diffrn_measurement_device_type Bruker
_diffrn_radiation_type MoK\a
_diffrn_radiation_wavelength 0.71076
_diffrn_reflns_av_R_equivalents 0.1474
_diffrn_reflns_av_unetI/netI 0.0478
_diffrn_reflns_Laue_measured_fraction_full 0.997
_diffrn_reflns_Laue_measured_fraction_max 0.996
_diffrn_reflns_limit_h_max 12
_diffrn_reflns_limit_h_min -12
_diffrn_reflns_limit_k_max 28
_diffrn_reflns_limit_k_min -28
_diffrn_reflns_limit_l_max 9
_diffrn_reflns_limit_l_min -9
_diffrn_reflns_number 32299
_diffrn_reflns_point_group_measured_fraction_full 0.997
_diffrn_reflns_point_group_measured_fraction_max 0.996
_diffrn_reflns_theta_full 25.243
_diffrn_reflns_theta_max 27.572
_diffrn_reflns_theta_min 3.434
_diffrn_source_current 35.0
_diffrn_source_power 1.225
_diffrn_source_voltage 35.0
_exptl_absorpt_coefficient_mu 5.229
_exptl_absorpt_correction_T_max 0.7456
_exptl_absorpt_correction_T_min 0.1769
_exptl_absorpt_correction_type multi-scan
_exptl_absorpt_process_details
;
SADABS-2016/2 (Bruker,2016/2) was used for absorption correction.
wR2(int) was 0.1821 before and 0.1205 after correction.
The Ratio of minimum to maximum transmission is 0.2373.
The \l/2 correction factor is Not present.
;
_exptl_crystal_colour colourless
_exptl_crystal_colour_primary colourless
_exptl_crystal_density_diffrn 1.990
_exptl_crystal_description block
_exptl_crystal_F_000 960
_exptl_crystal_size_max 0.12
_exptl_crystal_size_mid 0.11
_exptl_crystal_size_min 0.1
_refine_diff_density_max 0.640
_refine_diff_density_min -0.767
_refine_diff_density_rms 0.141
_refine_ls_extinction_coef 0.0134(12)
_refine_ls_extinction_expression Fc^*^=kFc[1+0.001xFc^2^\l^3^/sin(2\q)]^-1/4^
_refine_ls_extinction_method 'SHELXL-2018/3 (Sheldrick 2018)'
_refine_ls_goodness_of_fit_ref 1.172
_refine_ls_hydrogen_treatment constr
_refine_ls_matrix_type full
_refine_ls_number_parameters 110
_refine_ls_number_reflns 1881
_refine_ls_number_restraints 0
_refine_ls_restrained_S_all 1.172
_refine_ls_R_factor_all 0.0752
_refine_ls_R_factor_gt 0.0566
_refine_ls_shift/su_max 0.000
_refine_ls_shift/su_mean 0.000
_refine_ls_structure_factor_coef Fsqd
_refine_ls_weighting_details 'w=1/[\s^2^(Fo^2^)+(0.0430P)^2^+4.8231P] where P=(Fo^2^+2Fc^2^)/3'
_refine_ls_weighting_scheme calc
_refine_ls_wR_factor_gt 0.1238
_refine_ls_wR_factor_ref 0.1311
_reflns_Friedel_coverage 0.000
_reflns_number_gt 1431
_reflns_number_total 1881
_reflns_threshold_expression 'I > 2\s(I)'
_cod_data_source_file d5nj04477d2.cif
_cod_data_source_block 20260108f_0m
_cod_depositor_comments 'Adding full bibliography for 7064257--7064258.cif.'
_cod_database_code 7064258
_shelx_shelxl_version_number 2018/3
_shelx_space_group_comment
;
The symmetry employed for this shelxl refinement is uniquely defined
by the following loop, which should always be used as a source of
symmetry information in preference to the above space-group names.
They are only intended as comments.
;
_shelx_estimated_absorpt_t_max 0.623
_shelx_estimated_absorpt_t_min 0.573
_olex2_refinement_description
;
1. Fixed Uiso
 At 1.2 times of:
  All C(H) groups, All C(H,H) groups
2.a Secondary CH2 refined with riding coordinates:
 C00C(H00B,H00C)
2.b Aromatic/amide H refined with riding coordinates:
 C007(H007), C008(H008), C00A(H00A)
;
_olex2_submission_special_instructions 'No special instructions were received'

loop_
_space_group_symop_operation_xyz
'x, y, z'
'-x+1/2, -y+1/2, z'
'-x, y+1/2, -z+1/2'
'x+1/2, -y, -z+1/2'
'-x, -y, -z'
'x-1/2, y-1/2, -z'
'x, -y-1/2, z-1/2'
'-x-1/2, y, z-1/2'

loop_
_atom_site_label
_atom_site_type_symbol
_atom_site_fract_x
_atom_site_fract_y
_atom_site_fract_z
_atom_site_U_iso_or_equiv
_atom_site_adp_type
_atom_site_occupancy
_atom_site_site_symmetry_order
_atom_site_calc_flag
_atom_site_refinement_flags_posn
_atom_site_refinement_flags_adp
_atom_site_refinement_flags_occupancy
_atom_site_disorder_assembly
_atom_site_disorder_group
Br01 Br 0.00226(5) 0.59958(3) 0.57347(7) 0.0390(2) Uani 1 1 d . . . . .
S002 S 0.64841(12) 0.59776(6) 0.59671(19) 0.0335(3) Uani 1 1 d . . . . .
O003 O 0.6072(4) 0.71156(16) 0.4910(6) 0.0399(9) Uani 1 1 d . . . . .
O004 O 0.4231(4) 0.73835(16) 0.3508(6) 0.0446(10) Uani 1 1 d . . . . .
C005 C 0.1933(5) 0.5998(2) 0.5748(5) 0.0243(9) Uani 1 1 d . . . . .
C006 C 0.4714(5) 0.5984(2) 0.5864(6) 0.0230(9) Uani 1 1 d . . . . .
C007 C 0.2623(5) 0.6508(2) 0.5243(6) 0.0245(10) Uani 1 1 d . . . . .
H007 H 0.215942 0.685111 0.488180 0.029 Uiso 1 1 calc R U . . .
C008 C 0.2593(5) 0.5476(2) 0.6272(6) 0.0283(10) Uani 1 1 d . . . . .
H008 H 0.210358 0.513438 0.658164 0.034 Uiso 1 1 calc R U . . .
C009 C 0.4040(5) 0.6502(2) 0.5283(6) 0.0218(9) Uani 1 1 d . . . . .
C00A C 0.3983(5) 0.5471(2) 0.6328(7) 0.0282(10) Uani 1 1 d . . . . .
H00A H 0.443609 0.512388 0.667682 0.034 Uiso 1 1 calc R U . . .
C00B C 0.4742(5) 0.7034(2) 0.4541(7) 0.0289(11) Uani 1 1 d . . . . .
C00C C 0.6611(5) 0.6772(2) 0.6378(8) 0.0380(12) Uani 1 1 d . . . . .
H00B H 0.612380 0.687141 0.747154 0.046 Uiso 1 1 calc R U . . .
H00C H 0.755052 0.687912 0.655576 0.046 Uiso 1 1 calc R U . . .

loop_
_atom_site_aniso_label
_atom_site_aniso_U_11
_atom_site_aniso_U_22
_atom_site_aniso_U_33
_atom_site_aniso_U_23
_atom_site_aniso_U_13
_atom_site_aniso_U_12
Br01 0.0198(3) 0.0585(4) 0.0388(3) -0.0002(3) 0.0021(2) -0.0040(2)
S002 0.0187(6) 0.0342(7) 0.0475(8) -0.0022(6) 0.0004(6) 0.0065(5)
O003 0.0227(18) 0.035(2) 0.061(3) 0.0074(19) 0.0089(18) -0.0034(15)
O004 0.044(2) 0.033(2) 0.057(3) 0.0191(19) 0.007(2) 0.0042(16)
C005 0.023(2) 0.037(3) 0.0132(19) 0.0006(19) 0.0008(17) -0.0016(18)
C006 0.022(2) 0.031(2) 0.017(2) -0.0046(19) 0.0022(17) 0.0044(18)
C007 0.021(2) 0.031(2) 0.022(2) 0.0026(19) -0.0013(18) 0.0062(18)
C008 0.030(3) 0.030(2) 0.025(2) 0.0030(19) 0.003(2) -0.009(2)
C009 0.022(2) 0.027(2) 0.017(2) 0.0001(17) 0.0037(17) 0.0027(17)
C00A 0.030(3) 0.023(2) 0.031(3) 0.003(2) -0.001(2) 0.0034(19)
C00B 0.023(2) 0.029(2) 0.035(3) -0.001(2) 0.016(2) 0.0014(19)
C00C 0.024(2) 0.037(3) 0.053(3) -0.010(2) -0.004(3) -0.003(2)

loop_
_atom_type_symbol
_atom_type_description
_atom_type_scat_dispersion_real
_atom_type_scat_dispersion_imag
_atom_type_scat_source
C C 0.0033 0.0016 'International Tables Vol C Tables 4.2.6.8 and 6.1.1.4'
H H 0.0000 0.0000 'International Tables Vol C Tables 4.2.6.8 and 6.1.1.4'
Br Br -0.2901 2.4595 'International Tables Vol C Tables 4.2.6.8 and 6.1.1.4'
O O 0.0106 0.0060 'International Tables Vol C Tables 4.2.6.8 and 6.1.1.4'
S S 0.1246 0.1234 'International Tables Vol C Tables 4.2.6.8 and 6.1.1.4'

loop_
_geom_angle_atom_site_label_1
_geom_angle_atom_site_label_2
_geom_angle_atom_site_label_3
_geom_angle
_geom_angle_site_symmetry_1
_geom_angle_site_symmetry_3
_geom_angle_publ_flag
C006 S002 C00C 94.0(2) . . ?
C00B O003 C00C 116.3(4) . . ?
C007 C005 Br01 119.9(4) . . ?
C007 C005 C008 122.1(4) . . ?
C008 C005 Br01 118.0(4) . . ?
C009 C006 S002 119.8(4) . . ?
C00A C006 S002 120.1(4) . . ?
C00A C006 C009 120.1(4) . . ?
C005 C007 H007 120.5 . . ?
C005 C007 C009 118.9(4) . . ?
C009 C007 H007 120.5 . . ?
C005 C008 H008 120.5 . . ?
C00A C008 C005 119.1(4) . . ?
C00A C008 H008 120.5 . . ?
C006 C009 C007 119.5(4) . . ?
C006 C009 C00B 123.3(4) . . ?
C007 C009 C00B 117.0(4) . . ?
C006 C00A H00A 119.8 . . ?
C008 C00A C006 120.4(4) . . ?
C008 C00A H00A 119.8 . . ?
O003 C00B C009 119.2(4) . . ?
O004 C00B O003 116.8(4) . . ?
O004 C00B C009 123.8(5) . . ?
S002 C00C H00B 109.3 . . ?
S002 C00C H00C 109.3 . . ?
O003 C00C S002 111.6(4) . . ?
O003 C00C H00B 109.3 . . ?
O003 C00C H00C 109.3 . . ?
H00B C00C H00C 108.0 . . ?

loop_
_geom_bond_atom_site_label_1
_geom_bond_atom_site_label_2
_geom_bond_distance
_geom_bond_site_symmetry_2
_geom_bond_publ_flag
Br01 C005 1.894(5) . ?
S002 C006 1.756(5) . ?
S002 C00C 1.796(5) . ?
O003 C00B 1.359(6) . ?
O003 C00C 1.434(7) . ?
O004 C00B 1.204(6) . ?
C005 C007 1.375(6) . ?
C005 C008 1.387(7) . ?
C006 C009 1.399(6) . ?
C006 C00A 1.392(7) . ?
C007 H007 0.9300 . ?
C007 C009 1.404(6) . ?
C008 H008 0.9300 . ?
C008 C00A 1.379(7) . ?
C009 C00B 1.479(6) . ?
C00A H00A 0.9300 . ?
C00C H00B 0.9700 . ?
C00C H00C 0.9700 . ?

loop_
_geom_torsion_atom_site_label_1
_geom_torsion_atom_site_label_2
_geom_torsion_atom_site_label_3
_geom_torsion_atom_site_label_4
_geom_torsion
_geom_torsion_site_symmetry_1
_geom_torsion_site_symmetry_2
_geom_torsion_site_symmetry_3
_geom_torsion_site_symmetry_4
_geom_torsion_publ_flag
Br01 C005 C007 C009 179.3(3) . . . . ?
Br01 C005 C008 C00A -178.7(4) . . . . ?
S002 C006 C009 C007 -178.5(3) . . . . ?
S002 C006 C009 C00B 7.2(6) . . . . ?
S002 C006 C00A C008 179.1(4) . . . . ?
C005 C007 C009 C006 -1.2(7) . . . . ?
C005 C007 C009 C00B 173.4(4) . . . . ?
C005 C008 C00A C006 0.0(8) . . . . ?
C006 S002 C00C O003 -62.0(4) . . . . ?
C006 C009 C00B O003 -20.6(7) . . . . ?
C006 C009 C00B O004 153.8(5) . . . . ?
C007 C005 C008 C00A 1.4(7) . . . . ?
C007 C009 C00B O003 165.1(4) . . . . ?
C007 C009 C00B O004 -20.6(7) . . . . ?
C008 C005 C007 C009 -0.8(7) . . . . ?
C009 C006 C00A C008 -2.0(7) . . . . ?
C00A C006 C009 C007 2.6(7) . . . . ?
C00A C006 C009 C00B -171.6(4) . . . . ?
C00B O003 C00C S002 61.6(5) . . . . ?
C00C S002 C006 C009 28.9(4) . . . . ?
C00C S002 C006 C00A -152.2(4) . . . . ?
C00C O003 C00B O004 168.8(5) . . . . ?
C00C O003 C00B C009 -16.4(6) . . . . ?
